data_7119139
loop_
_publ_author_name
'Kazuki Takase'
'Kengo Hyodo'
'Masakazu Morimoto'
'Yuko Kojima'
'Hiroyuki Mayama'
'Satoshi Yokojima'
'Shinichiro Nakamura'
'Kingo Uchida'

_publ_section_title
;
 Photoinduced reversible formation of a superhydrophilic surface by
 crystal growth of diarylethene
;
_journal_name_full Chem.Commun.
_journal_page_first 6885
_journal_volume 52
_journal_year 2016
_chemical_formula_sum 'C39 H34 B2 F12 N2 O S2'
_chemical_formula_weight 860.42
_chemical_melting_point 463.35
_chemical_name_common 3PyMeBF3Ph_closed
_chemical_name_systematic 'The closed-ring isomer of a diarylethene '
_space_group_crystal_system monoclinic
_space_group_IT_number 14
_space_group_name_Hall '-P 2ybc'
_space_group_name_H-M_alt 'P 1 21/c 1'
_symmetry_space_group_name_Hall '-P 2ybc'
_symmetry_space_group_name_H-M 'P 1 21/c 1'
_atom_sites_solution_hydrogens mixed
_audit_block_doi 10.5517/cc1k6nq4
_audit_update_record
;
2016-02-19 deposited with the CCDC.
2016-04-14 downloaded from the CCDC.
;
_cell_angle_alpha 90
_cell_angle_beta 96.4166(10)
_cell_angle_gamma 90
_cell_formula_units_Z 4
_cell_length_a 9.7143(2)
_cell_length_b 32.9243(7)
_cell_length_c 11.9342(3)
_cell_measurement_reflns_used 193
_cell_measurement_temperature 93.(2)
_cell_measurement_theta_max 35.5772
_cell_measurement_theta_min 3.9564
_cell_volume 3793.08(15)
_computing_cell_refinement 'APEX2 v2014.11-0 (Bruker AXS)'
_computing_data_reduction 'SAINT V8.34A (Bruker AXS Inc., 2013)'
_computing_structure_refinement 'SHELXL-2014/7 (Sheldrick, 2014)'
_diffrn_ambient_temperature 93.(2)
_diffrn_detector_area_resol_mean 8.3333
_diffrn_measured_fraction_theta_full 0.972
_diffrn_measured_fraction_theta_max 0.972
_diffrn_measurement_device_type 'Bruker D8 goniometer'
_diffrn_radiation_wavelength 1.54178
_diffrn_reflns_av_R_equivalents 0.0282
_diffrn_reflns_av_unetI/netI 0.0252
_diffrn_reflns_limit_h_max 11
_diffrn_reflns_limit_h_min -11
_diffrn_reflns_limit_k_max 39
_diffrn_reflns_limit_k_min -39
_diffrn_reflns_limit_l_max 14
_diffrn_reflns_limit_l_min -13
_diffrn_reflns_number 26200
_diffrn_reflns_theta_full 66.88
_diffrn_reflns_theta_max 66.88
_diffrn_reflns_theta_min 2.68
_exptl_absorpt_coefficient_mu 2.128
_exptl_absorpt_correction_T_max 0.84
_exptl_absorpt_correction_T_min 0.69
_exptl_absorpt_correction_type multi-scan
_exptl_absorpt_process_details 'SADABS V2014/5 (Bruker AXS Inc.)'
_exptl_crystal_colour black
_exptl_crystal_density_diffrn 1.507
_exptl_crystal_density_method 'not measured'
_exptl_crystal_description plate
_exptl_crystal_F_000 1760
_exptl_crystal_recrystallization_method 'Re-crystallisation from solvent: acetone'
_exptl_crystal_size_max 0.450
_exptl_crystal_size_mid 0.344
_exptl_crystal_size_min 0.082
_refine_diff_density_max 0.293
_refine_diff_density_min -0.245
_refine_ls_extinction_method none
_refine_ls_goodness_of_fit_ref 1.069
_refine_ls_hydrogen_treatment mixed
_refine_ls_matrix_type full
_refine_ls_number_parameters 554
_refine_ls_number_reflns 6560
_refine_ls_number_restraints 0
_refine_ls_restrained_S_all 1.069
_refine_ls_R_factor_all 0.0349
_refine_ls_R_factor_gt 0.0338
_refine_ls_shift/su_max 0.002
_refine_ls_shift/su_mean 0.000
_refine_ls_structure_factor_coef Fsqd
_refine_ls_weighting_details 'w=1/[\s^2^(Fo^2^)+(0.0475P)^2^+1.9315P] where P=(Fo^2^+2Fc^2^)/3'
_refine_ls_weighting_scheme calc
_refine_ls_wR_factor_gt 0.0891
_refine_ls_wR_factor_ref 0.0900
_reflns_number_gt 6318
_reflns_number_total 6560
_reflns_threshold_expression 'I > 2\s(I)'
_cod_data_source_file c6cc01638c3.cif
_cod_data_source_block 2c
_cod_depositor_comments
;
The following automatic conversions were performed:

'_chemical_melting_point' value '190.2\%C' was changed to '463.35' -
it was converted from degrees Celsius(C) to Kelvins(K).

Automatic conversion script
Id: cif_fix_values 4624 2016-04-14 12:54:50Z antanas 
;
_cod_database_code 7119139

loop_
_space_group_symop_operation_xyz
'x, y, z'
'-x, y+1/2, -z+1/2'
'-x, -y, -z'
'x, -y-1/2, z-1/2'

loop_
_atom_site_type_symbol
_atom_site_label
_atom_site_fract_x
_atom_site_fract_y
_atom_site_fract_z
_atom_site_U_iso_or_equiv
_atom_site_adp_type
_atom_site_calc_flag
_atom_site_refinement_flags_adp
_atom_site_refinement_flags_occupancy
_atom_site_refinement_flags_posn
_atom_site_occupancy
_atom_site_disorder_assembly
_atom_site_disorder_group
B B1 0.99450(19) 0.33976(6) 0.02402(16) 0.0227(4) Uani d . . . 1.0 . .
B B2 0.3825(2) 0.30935(6) 0.62306(16) 0.0231(4) Uani d . . . 1.0 . .
C C2 0.16475(18) 0.54463(5) 0.20888(17) 0.0291(4) Uani d . . . 1.0 . .
C C3 0.21973(17) 0.58199(5) 0.17368(16) 0.0278(4) Uani d . . . 1.0 . .
H H3 0.1706 0.607 0.1729 0.033 Uiso calc U . R 1.0 . .
C C4 0.34875(16) 0.57865(5) 0.14136(14) 0.0201(3) Uani d . . . 1.0 . .
C C5 0.38143(15) 0.65074(4) 0.09301(12) 0.0173(3) Uani d . . . 1.0 . .
H H5 0.2926 0.6564 0.1155 0.021 Uiso calc U . R 1.0 . .
C C6 0.43280(15) 0.61123(5) 0.10103(13) 0.0178(3) Uani d . . . 1.0 . .
C C7 0.56391(16) 0.60442(5) 0.06811(14) 0.0211(3) Uani d . . . 1.0 . .
H H7 0.6017 0.5778 0.0721 0.025 Uiso calc U . R 1.0 . .
C C8 0.63977(16) 0.63608(5) 0.02964(14) 0.0228(3) Uani d . . . 1.0 . .
H H8 0.7297 0.6313 0.0082 0.027 Uiso calc U . R 1.0 . .
C C9 0.58360(16) 0.67446(5) 0.02276(13) 0.0202(3) Uani d . . . 1.0 . .
H H9 0.6344 0.6964 -0.0038 0.024 Uiso calc U . R 1.0 . .
C C10 0.39874(17) 0.72251(5) 0.05167(15) 0.0234(3) Uani d . . . 1.0 . .
H H10A 0.2974 0.7214 0.0383 0.035 Uiso calc U . R 1.0 . .
H H10B 0.4346 0.738 -0.0089 0.035 Uiso calc U . R 1.0 . .
H H10C 0.4265 0.7358 0.1241 0.035 Uiso calc U . R 1.0 . .
C C12 0.09809(17) 0.46449(5) 0.27740(15) 0.0247(4) Uani d . . . 1.0 . .
C C13 0.08510(17) 0.42260(5) 0.30377(15) 0.0242(3) Uani d . . . 1.0 . .
H H13 0.0051 0.4115 0.3314 0.029 Uiso calc U . R 1.0 . .
C C14 0.19708(17) 0.39997(5) 0.28591(13) 0.0206(3) Uani d . . . 1.0 . .
C C15 0.12381(17) 0.33481(5) 0.36268(14) 0.0222(3) Uani d . . . 1.0 . .
H H15 0.0535 0.349 0.3959 0.027 Uiso calc U . R 1.0 . .
C C16 0.21311(17) 0.35607(5) 0.30209(13) 0.0201(3) Uani d . . . 1.0 . .
C C17 0.31723(18) 0.33432(5) 0.25689(14) 0.0236(3) Uani d . . . 1.0 . .
H H17 0.3831 0.3482 0.2178 0.028 Uiso calc U . R 1.0 . .
C C18 0.32462(19) 0.29258(5) 0.26893(14) 0.0259(4) Uani d . . . 1.0 . .
H H18 0.3938 0.2776 0.2365 0.031 Uiso calc U . R 1.0 . .
C C19 0.23144(18) 0.27307(5) 0.32796(14) 0.0253(3) Uani d . . . 1.0 . .
H H19 0.235 0.2443 0.3355 0.03 Uiso calc U . R 1.0 . .
C C20 0.04335(19) 0.27276(5) 0.44664(17) 0.0312(4) Uani d . . . 1.0 . .
H H20A 0.0028 0.249 0.406 0.047 Uiso calc U . R 1.0 . .
H H20B -0.0308 0.291 0.4645 0.047 Uiso calc U . R 1.0 . .
H H20C 0.0975 0.2639 0.5166 0.047 Uiso calc U . R 1.0 . .
C C21 0.04284(16) 0.53622(4) 0.24840(13) 0.0180(3) Uani d . . . 1.0 . .
C C22 -0.07473(15) 0.56429(4) 0.26389(13) 0.0183(3) Uani d . . . 1.0 . .
C C23 -0.16179(16) 0.54037(5) 0.34235(13) 0.0205(3) Uani d . . . 1.0 . .
C C24 -0.13477(16) 0.49517(5) 0.31613(14) 0.0210(3) Uani d . . . 1.0 . .
C C25 0.00849(15) 0.49553(5) 0.28097(13) 0.0174(3) Uani d . . . 1.0 . .
C C26 0.88751(16) 0.33538(5) 0.11756(14) 0.0231(3) Uani d . . . 1.0 . .
C C27 0.81058(18) 0.36842(6) 0.14985(15) 0.0289(4) Uani d . . . 1.0 . .
H H27 0.8229 0.3942 0.1169 0.035 Uiso calc U . R 1.0 . .
C C28 0.7165(2) 0.36452(7) 0.22901(17) 0.0400(5) Uani d . . . 1.0 . .
H H28 0.6657 0.3875 0.2496 0.048 Uiso calc U . R 1.0 . .
C C29 0.6971(2) 0.32688(8) 0.27786(17) 0.0433(5) Uani d . . . 1.0 . .
H H29 0.6337 0.324 0.3325 0.052 Uiso calc U . R 1.0 . .
C C30 0.7707(2) 0.29367(7) 0.24642(16) 0.0401(5) Uani d . . . 1.0 . .
H H30 0.7566 0.2678 0.2786 0.048 Uiso calc U . R 1.0 . .
C C31 0.86539(19) 0.29786(6) 0.16789(15) 0.0305(4) Uani d . . . 1.0 . .
H H31 0.9161 0.2748 0.148 0.037 Uiso calc U . R 1.0 . .
C C32 0.50950(18) 0.33633(5) 0.59002(14) 0.0240(3) Uani d . . . 1.0 . .
C C33 0.4906(2) 0.37334(5) 0.53256(16) 0.0324(4) Uani d . . . 1.0 . .
H H33 0.399 0.383 0.5121 0.039 Uiso calc U . R 1.0 . .
C C34 0.6015(2) 0.39636(6) 0.50459(19) 0.0436(5) Uani d . . . 1.0 . .
H H34 0.5849 0.4211 0.4644 0.052 Uiso calc U . R 1.0 . .
C C35 0.7355(2) 0.38350(7) 0.53472(17) 0.0413(5) Uani d . . . 1.0 . .
H H35 0.8113 0.3995 0.5164 0.05 Uiso calc U . R 1.0 . .
C C36 0.7588(2) 0.34714(6) 0.59195(16) 0.0335(4) Uani d . . . 1.0 . .
H H36 0.8508 0.338 0.6132 0.04 Uiso calc U . R 1.0 . .
C C37 0.64710(19) 0.32402(5) 0.61816(15) 0.0270(4) Uani d . . . 1.0 . .
H H37 0.6646 0.299 0.6566 0.032 Uiso calc U . R 1.0 . .
C C1A 0.2465(3) 0.50680(8) 0.1699(4) 0.0174(8) Uani d . P . 0.555(5) A 1
C C11A 0.2532(3) 0.47666(8) 0.2682(3) 0.0165(8) Uani d . P . 0.555(5) A 1
C C38A 0.1840(3) 0.48858(11) 0.0560(3) 0.0214(7) Uiso d . P . 0.555(5) A 1
H H38A 0.2451 0.4671 0.0333 0.032 Uiso calc U P R 0.555(5) A 1
H H38B 0.1749 0.5099 -0.0015 0.032 Uiso calc U P R 0.555(5) A 1
H H38C 0.0926 0.4771 0.0642 0.032 Uiso calc U P R 0.555(5) A 1
C C39A 0.3265(3) 0.49340(11) 0.3795(2) 0.0196(7) Uiso d . P . 0.555(5) A 1
H H39A 0.4232 0.4996 0.3701 0.029 Uiso calc U P R 0.555(5) A 1
H H39B 0.3232 0.4731 0.4391 0.029 Uiso calc U P R 0.555(5) A 1
H H39C 0.2797 0.5182 0.4001 0.029 Uiso calc U P R 0.555(5) A 1
C C1B 0.2836(4) 0.51229(10) 0.2396(4) 0.0174(10) Uani d . P . 0.445(5) A 2
C C11B 0.2152(4) 0.47198(10) 0.1990(4) 0.0176(10) Uani d . P . 0.445(5) A 2
C C38B 0.3474(4) 0.51155(14) 0.3631(3) 0.0212(9) Uiso d . P . 0.445(5) A 2
H H38D 0.2747 0.5063 0.412 0.032 Uiso calc U P R 0.445(5) A 2
H H38E 0.391 0.5378 0.3828 0.032 Uiso calc U P R 0.445(5) A 2
H H38F 0.4174 0.49 0.3735 0.032 Uiso calc U P R 0.445(5) A 2
C C39B 0.1637(4) 0.47142(13) 0.0715(3) 0.0190(9) Uiso d . P . 0.445(5) A 2
H H39D 0.101 0.4944 0.0532 0.028 Uiso calc U P R 0.445(5) A 2
H H39E 0.1144 0.4459 0.0525 0.028 Uiso calc U P R 0.445(5) A 2
H H39F 0.2432 0.4736 0.0279 0.028 Uiso calc U P R 0.445(5) A 2
F F1 -0.15573(10) 0.57135(3) 0.16519(8) 0.0269(2) Uani d . . . 1.0 . .
F F2 -0.03716(10) 0.60092(3) 0.30704(9) 0.0293(2) Uani d . . . 1.0 . .
F F3 -0.29614(9) 0.55035(3) 0.33054(9) 0.0274(2) Uani d . . . 1.0 . .
F F4 -0.11056(11) 0.54786(3) 0.45021(8) 0.0311(2) Uani d . . . 1.0 . .
F F5 -0.23160(10) 0.48294(3) 0.23098(9) 0.0316(2) Uani d . . . 1.0 . .
F F6 -0.15173(11) 0.47110(3) 0.40494(9) 0.0338(3) Uani d . . . 1.0 . .
F F7 0.92856(10) 0.32760(3) -0.08475(8) 0.0308(2) Uani d . . . 1.0 . .
F F8 1.03914(11) 0.37985(3) 0.01404(10) 0.0349(3) Uani d . . . 1.0 . .
F F9 1.11141(9) 0.31464(3) 0.04692(9) 0.0272(2) Uani d . . . 1.0 . .
F F10 0.25391(10) 0.32968(3) 0.59961(9) 0.0304(2) Uani d . . . 1.0 . .
F F11 0.37076(10) 0.27183(3) 0.56303(8) 0.0262(2) Uani d . . . 1.0 . .
F F12 0.39743(11) 0.29908(3) 0.73880(8) 0.0299(2) Uani d . . . 1.0 . .
N N1 0.45558(13) 0.68081(4) 0.05403(11) 0.0174(3) Uani d . . . 1.0 . .
N N2 0.13459(14) 0.29432(4) 0.37547(12) 0.0232(3) Uani d . . . 1.0 . .
S S1 0.41692(4) 0.52906(2) 0.15002(3) 0.01931(10) Uani d . . . 1.0 . .
S S2 0.33224(4) 0.42759(2) 0.23481(3) 0.02014(10) Uani d . . . 1.0 . .
O O1 0.05078(16) 0.29917(4) 0.73005(13) 0.0406(3) Uani d . . . 1.0 . .
H H52 0.023(3) 0.3160(8) 0.789(3) 0.060(8) Uiso d . . . 1.0 . .
H H51 0.120(4) 0.3150(10) 0.690(3) 0.098(12) Uiso d . . . 1.0 . .

loop_
_atom_site_aniso_label
_atom_site_aniso_U_11
_atom_site_aniso_U_22
_atom_site_aniso_U_33
_atom_site_aniso_U_12
_atom_site_aniso_U_13
_atom_site_aniso_U_23
B1 0.0185(8) 0.0231(9) 0.0269(10) 0.0020(7) 0.0049(7) 0.0042(7)
B2 0.0285(9) 0.0207(9) 0.0198(9) 0.0007(7) 0.0012(7) -0.0023(7)
C2 0.0222(8) 0.0188(8) 0.0487(11) 0.0068(6) 0.0139(8) 0.0096(7)
C3 0.0212(8) 0.0183(8) 0.0461(11) 0.0055(6) 0.0142(7) 0.0073(7)
C4 0.0181(7) 0.0171(7) 0.0255(8) 0.0023(6) 0.0044(6) 0.0020(6)
C5 0.0150(7) 0.0195(7) 0.0175(7) -0.0012(6) 0.0025(6) -0.0002(6)
C6 0.0159(7) 0.0200(7) 0.0175(7) 0.0005(6) 0.0019(6) 0.0005(6)
C7 0.0172(7) 0.0225(8) 0.0238(8) 0.0026(6) 0.0030(6) -0.0002(6)
C8 0.0166(7) 0.0274(8) 0.0250(8) -0.0001(6) 0.0054(6) -0.0015(6)
C9 0.0188(7) 0.0238(8) 0.0185(8) -0.0049(6) 0.0036(6) -0.0011(6)
C10 0.0222(8) 0.0168(7) 0.0313(9) 0.0004(6) 0.0034(7) 0.0020(6)
C12 0.0218(8) 0.0177(8) 0.0365(10) 0.0002(6) 0.0109(7) 0.0018(6)
C13 0.0246(8) 0.0174(8) 0.0317(9) -0.0007(6) 0.0087(7) 0.0009(6)
C14 0.0242(8) 0.0170(7) 0.0209(8) -0.0006(6) 0.0035(6) 0.0000(6)
C15 0.0245(8) 0.0158(7) 0.0253(8) 0.0013(6) -0.0012(6) -0.0011(6)
C16 0.0250(8) 0.0167(7) 0.0177(8) 0.0009(6) -0.0024(6) -0.0017(6)
C17 0.0298(8) 0.0203(8) 0.0204(8) 0.0040(6) 0.0011(7) 0.0007(6)
C18 0.0340(9) 0.0206(8) 0.0225(8) 0.0077(7) 0.0001(7) -0.0013(6)
C19 0.0339(9) 0.0153(7) 0.0244(8) 0.0028(6) -0.0078(7) -0.0013(6)
C20 0.0326(9) 0.0212(8) 0.0398(10) -0.0054(7) 0.0039(8) 0.0057(7)
C21 0.0169(7) 0.0165(7) 0.0204(8) 0.0022(6) 0.0019(6) 0.0013(6)
C22 0.0154(7) 0.0173(7) 0.0219(8) 0.0014(6) 0.0010(6) 0.0004(6)
C23 0.0153(7) 0.0251(8) 0.0216(8) 0.0032(6) 0.0034(6) 0.0013(6)
C24 0.0179(7) 0.0203(8) 0.0252(8) -0.0011(6) 0.0034(6) 0.0040(6)
C25 0.0165(7) 0.0181(7) 0.0177(7) -0.0006(6) 0.0025(6) -0.0001(6)
C26 0.0185(7) 0.0306(8) 0.0195(8) -0.0046(6) -0.0016(6) 0.0009(6)
C27 0.0237(8) 0.0383(10) 0.0245(9) 0.0003(7) 0.0024(7) 0.0014(7)
C28 0.0263(9) 0.0639(14) 0.0306(10) 0.0031(9) 0.0061(8) -0.0070(9)
C29 0.0284(10) 0.0784(16) 0.0242(10) -0.0157(10) 0.0078(8) 0.0018(9)
C30 0.0400(11) 0.0541(12) 0.0261(10) -0.0224(9) 0.0031(8) 0.0063(8)
C31 0.0311(9) 0.0343(9) 0.0254(9) -0.0099(7) 0.0006(7) 0.0015(7)
C32 0.0314(9) 0.0213(8) 0.0185(8) -0.0020(7) -0.0005(7) -0.0027(6)
C33 0.0345(10) 0.0270(9) 0.0332(10) -0.0039(7) -0.0077(8) 0.0044(7)
C34 0.0481(12) 0.0355(10) 0.0433(12) -0.0151(9) -0.0124(10) 0.0170(9)
C35 0.0399(11) 0.0477(12) 0.0349(11) -0.0204(9) -0.0023(9) 0.0090(9)
C36 0.0282(9) 0.0410(10) 0.0307(10) -0.0038(8) 0.0003(8) -0.0037(8)
C37 0.0332(9) 0.0233(8) 0.0242(9) -0.0004(7) 0.0011(7) -0.0017(6)
C1A 0.0138(13) 0.0169(14) 0.022(2) 0.0010(10) 0.0045(14) 0.0008(12)
C11A 0.0158(14) 0.0154(14) 0.018(2) 0.0035(10) 0.0016(14) -0.0002(12)
C1B 0.0161(17) 0.0172(18) 0.019(3) 0.0015(13) 0.0030(17) -0.0011(15)
C11B 0.0146(17) 0.0157(18) 0.022(3) 0.0040(13) 0.0016(18) 0.0024(14)
F1 0.0205(5) 0.0347(5) 0.0253(5) 0.0071(4) 0.0018(4) 0.0101(4)
F2 0.0228(5) 0.0192(5) 0.0473(6) -0.0015(4) 0.0105(4) -0.0091(4)
F3 0.0154(4) 0.0293(5) 0.0389(6) 0.0049(4) 0.0092(4) 0.0038(4)
F4 0.0361(5) 0.0380(6) 0.0193(5) 0.0030(4) 0.0035(4) -0.0023(4)
F5 0.0183(5) 0.0283(5) 0.0470(6) -0.0035(4) -0.0014(4) -0.0071(4)
F6 0.0317(5) 0.0308(5) 0.0423(6) 0.0072(4) 0.0196(5) 0.0172(4)
F7 0.0209(5) 0.0487(6) 0.0234(5) 0.0093(4) 0.0053(4) 0.0015(4)
F8 0.0334(6) 0.0244(5) 0.0508(7) 0.0018(4) 0.0211(5) 0.0086(4)
F9 0.0168(4) 0.0263(5) 0.0379(6) 0.0023(4) 0.0004(4) 0.0043(4)
F10 0.0282(5) 0.0297(5) 0.0340(6) 0.0059(4) 0.0061(4) 0.0029(4)
F11 0.0288(5) 0.0221(5) 0.0277(5) -0.0029(4) 0.0027(4) -0.0067(4)
F12 0.0412(6) 0.0281(5) 0.0197(5) -0.0073(4) 0.0006(4) 0.0015(4)
N1 0.0176(6) 0.0177(6) 0.0168(6) -0.0012(5) 0.0012(5) -0.0005(5)
N2 0.0267(7) 0.0163(6) 0.0253(7) -0.0030(5) -0.0033(6) 0.0009(5)
S1 0.01459(18) 0.01619(18) 0.0281(2) 0.00294(13) 0.00643(15) 0.00226(13)
S2 0.02008(19) 0.01423(18) 0.0268(2) 0.00351(13) 0.00589(15) 0.00091(14)
O1 0.0453(8) 0.0370(7) 0.0426(8) 0.0110(6) 0.0182(7) 0.0049(6)

loop_
_atom_type_symbol
_atom_type_description
_atom_type_scat_dispersion_real
_atom_type_scat_dispersion_imag
_atom_type_scat_source
C C 0.0181 0.0091 'International Tables Vol C Tables 4.2.6.8 and 6.1.1.4'
H H 0.0000 0.0000 'International Tables Vol C Tables 4.2.6.8 and 6.1.1.4'
B B 0.0090 0.0039 'International Tables Vol C Tables 4.2.6.8 and 6.1.1.4'
N N 0.0311 0.0180 'International Tables Vol C Tables 4.2.6.8 and 6.1.1.4'
F F 0.0727 0.0534 'International Tables Vol C Tables 4.2.6.8 and 6.1.1.4'
S S 0.3331 0.5567 'International Tables Vol C Tables 4.2.6.8 and 6.1.1.4'
O O 0.0492 0.0322 'International Tables Vol C Tables 4.2.6.8 and 6.1.1.4'

loop_
_geom_angle_atom_site_label_1
_geom_angle_atom_site_label_2
_geom_angle_atom_site_label_3
_geom_angle_site_symmetry_1
_geom_angle_site_symmetry_3
_geom_angle
F8 B1 F9 . . 108.68(13)
F8 B1 F7 . . 107.28(14)
F9 B1 F7 . . 106.26(13)
F8 B1 C26 . . 111.89(14)
F9 B1 C26 . . 112.40(14)
F7 B1 C26 . . 110.05(13)
F12 B2 F10 . . 107.32(14)
F12 B2 F11 . . 106.10(13)
F10 B2 F11 . . 106.89(14)
F12 B2 C32 . . 112.02(14)
F10 B2 C32 . . 112.02(14)
F11 B2 C32 . . 112.13(14)
C21 C2 C3 . . 130.74(15)
C21 C2 C1A . . 115.55(16)
C3 C2 C1A . . 112.22(16)
C21 C2 C1B . . 115.21(18)
C3 C2 C1B . . 111.21(18)
C4 C3 C2 . . 113.76(14)
C3 C4 C6 . . 127.00(14)
C3 C4 S1 . . 114.34(12)
C6 C4 S1 . . 118.66(11)
N1 C5 C6 . . 120.82(13)
C7 C6 C5 . . 117.59(14)
C7 C6 C4 . . 122.47(14)
C5 C6 C4 . . 119.94(13)
C8 C7 C6 . . 120.66(15)
C9 C8 C7 . . 119.30(14)
N1 C9 C8 . . 119.74(14)
C25 C12 C13 . . 130.91(15)
C25 C12 C11B . . 114.42(17)
C13 C12 C11B . . 111.82(17)
C25 C12 C11A . . 115.87(16)
C13 C12 C11A . . 111.78(16)
C14 C13 C12 . . 113.92(15)
C13 C14 C16 . . 126.69(15)
C13 C14 S2 . . 114.42(12)
C16 C14 S2 . . 118.87(12)
N2 C15 C16 . . 121.12(15)
C15 C16 C17 . . 117.85(14)
C15 C16 C14 . . 120.39(14)
C17 C16 C14 . . 121.76(15)
C18 C17 C16 . . 120.07(16)
C19 C18 C17 . . 119.40(16)
N2 C19 C18 . . 120.40(14)
C2 C21 C25 . . 121.45(14)
C2 C21 C22 . . 128.84(14)
C25 C21 C22 . . 109.70(13)
F2 C22 F1 . . 106.48(12)
F2 C22 C21 . . 115.00(13)
F1 C22 C21 . . 111.95(13)
F2 C22 C23 . . 111.60(13)
F1 C22 C23 . . 107.98(12)
C21 C22 C23 . . 103.71(12)
F3 C23 F4 . . 107.88(12)
F3 C23 C22 . . 113.85(13)
F4 C23 C22 . . 108.43(13)
F3 C23 C24 . . 113.58(13)
F4 C23 C24 . . 108.39(13)
C22 C23 C24 . . 104.50(12)
F6 C24 F5 . . 106.08(13)
F6 C24 C25 . . 115.07(13)
F5 C24 C25 . . 112.21(13)
F6 C24 C23 . . 111.56(13)
F5 C24 C23 . . 108.38(12)
C25 C24 C23 . . 103.46(12)
C12 C25 C21 . . 121.73(14)
C12 C25 C24 . . 128.86(14)
C21 C25 C24 . . 109.41(13)
C27 C26 C31 . . 117.11(16)
C27 C26 B1 . . 121.76(15)
C31 C26 B1 . . 121.11(15)
C28 C27 C26 . . 121.82(18)
C29 C28 C27 . . 119.8(2)
C30 C29 C28 . . 119.53(17)
C29 C30 C31 . . 120.39(19)
C30 C31 C26 . . 121.39(19)
C33 C32 C37 . . 116.02(16)
C33 C32 B2 . . 122.65(16)
C37 C32 B2 . . 121.33(15)
C34 C33 C32 . . 121.98(18)
C35 C34 C33 . . 120.38(18)
C34 C35 C36 . . 119.47(18)
C35 C36 C37 . . 119.73(18)
C36 C37 C32 . . 122.40(17)
C11A C1A C38A . . 113.6(3)
C11A C1A C2 . . 105.4(3)
C38A C1A C2 . . 113.9(2)
C11A C1A S1 . . 113.1(3)
C38A C1A S1 . . 108.0(2)
C2 C1A S1 . . 102.27(17)
C1A C11A C39A . . 113.9(3)
C1A C11A C12 . . 105.0(3)
C39A C11A C12 . . 112.7(2)
C1A C11A S2 . . 112.5(2)
C39A C11A S2 . . 109.6(2)
C12 C11A S2 . . 102.48(17)
C38B C1B C11B . . 113.8(4)
C38B C1B C2 . . 116.1(3)
C11B C1B C2 . . 103.2(3)
C38B C1B S1 . . 109.0(3)
C11B C1B S1 . . 112.3(3)
C2 C1B S1 . . 101.8(2)
C1B C11B C39B . . 113.6(4)
C1B C11B C12 . . 105.3(3)
C39B C11B C12 . . 114.1(3)
C1B C11B S2 . . 111.8(3)
C39B C11B S2 . . 109.7(3)
C12 C11B S2 . . 101.7(2)
C5 N1 C9 . . 121.88(13)
C5 N1 C10 . . 118.63(13)
C9 N1 C10 . . 119.39(13)
C15 N2 C19 . . 121.09(14)
C15 N2 C20 . . 119.87(14)
C19 N2 C20 . . 118.98(14)
C4 S1 C1A . . 92.22(10)
C4 S1 C1B . . 91.58(11)
C14 S2 C11A . . 91.87(10)
C14 S2 C11B . . 91.43(12)

loop_
_geom_bond_atom_site_label_1
_geom_bond_atom_site_label_2
_geom_bond_site_symmetry_2
_geom_bond_distance
B1 F8 . 1.398(2)
B1 F9 . 1.407(2)
B1 F7 . 1.439(2)
B1 C26 . 1.615(2)
B2 F12 . 1.414(2)
B2 F10 . 1.417(2)
B2 F11 . 1.426(2)
B2 C32 . 1.605(2)
C2 C21 . 1.352(2)
C2 C3 . 1.423(2)
C2 C1A . 1.575(3)
C2 C1B . 1.583(4)
C3 C4 . 1.356(2)
C4 C6 . 1.462(2)
C4 S1 . 1.7604(15)
C5 N1 . 1.338(2)
C5 C6 . 1.393(2)
C6 C7 . 1.392(2)
C7 C8 . 1.384(2)
C8 C9 . 1.375(2)
C9 N1 . 1.354(2)
C10 N1 . 1.4789(19)
C12 C25 . 1.346(2)
C12 C13 . 1.423(2)
C12 C11B . 1.571(4)
C12 C11A . 1.575(3)
C13 C14 . 1.355(2)
C14 C16 . 1.464(2)
C14 S2 . 1.7612(16)
C15 N2 . 1.344(2)
C15 C16 . 1.381(2)
C16 C17 . 1.396(2)
C17 C18 . 1.383(2)
C18 C19 . 1.368(3)
C19 N2 . 1.348(2)
C20 N2 . 1.476(2)
C21 C25 . 1.444(2)
C21 C22 . 1.497(2)
C22 F2 . 1.3458(18)
C22 F1 . 1.3615(19)
C22 C23 . 1.546(2)
C23 F3 . 1.3379(18)
C23 F4 . 1.3499(19)
C23 C24 . 1.549(2)
C24 F6 . 1.3482(19)
C24 F5 . 1.366(2)
C24 C25 . 1.498(2)
C26 C27 . 1.398(3)
C26 C31 . 1.401(2)
C27 C28 . 1.392(3)
C28 C29 . 1.391(3)
C29 C30 . 1.381(3)
C30 C31 . 1.392(3)
C32 C33 . 1.400(2)
C32 C37 . 1.401(3)
C33 C34 . 1.389(3)
C34 C35 . 1.378(3)
C35 C36 . 1.384(3)
C36 C37 . 1.390(3)
C1A C11A . 1.533(5)
C1A C38A . 1.546(5)
C1A S1 . 1.850(3)
C11A C39A . 1.537(5)
C11A S2 . 1.851(3)
C1B C38B . 1.534(6)
C1B C11B . 1.538(6)
C1B S1 . 1.854(3)
C11B C39B . 1.548(6)
C11B S2 . 1.872(3)
